data_4514664
loop_
_publ_author_name
'Ping, Yuanyuan'
'Wang, Kuai'
'Pan, Qi'
'Ding, Zhengtian'
'Zhou, Zhijun'
'Guo, Ya'
'Kong, Wangqing'

_publ_section_title
;
 Ni-Catalyzed Regio- and Enantioselective Domino Reductive Cyclization:
 One-Pot Synthesis of 2,3-Fused Cyclopentannulated Indolines
;
_journal_issue 8
_journal_name_full 'ACS Catalysis'
_journal_page_first 7335
_journal_paper_doi 10.1021/acscatal.9b02081
_journal_volume 9
_journal_year 2019
_chemical_formula_sum 'C20 H21 N'
_chemical_formula_weight 275.38
_space_group_crystal_system monoclinic
_space_group_IT_number 14
_space_group_name_Hall '-P 2ybc'
_space_group_name_H-M_alt 'P 1 21/c 1'
_symmetry_space_group_name_Hall '-P 2ybc'
_symmetry_space_group_name_H-M 'P 1 21/c 1'
_atom_sites_solution_hydrogens difmap
_audit_creation_method SHELXL-2014/7
_cell_angle_alpha 90
_cell_angle_beta 90.816(4)
_cell_angle_gamma 90
_cell_formula_units_Z 4
_cell_length_a 10.3039(15)
_cell_length_b 11.9306(18)
_cell_length_c 12.985(2)
_cell_measurement_reflns_used 9899
_cell_measurement_temperature 296(2)
_cell_measurement_theta_max 27.5398
_cell_measurement_theta_min 2.2709
_cell_volume 1596.1(4)
_computing_cell_refinement 'Bruker SAINT'
_computing_data_collection 'Bruker APEX2'
_computing_data_reduction 'Bruker SAINT'
_computing_molecular_graphics 'Bruker SHELXTL'
_computing_publication_material 'Bruker SHELXTL'
_computing_structure_refinement 'SHELXL-2014 (Sheldrick 2014)'
_computing_structure_solution 'SHELXS-97 (Sheldrick 2008)'
_diffrn_ambient_temperature 296(2)
_diffrn_measured_fraction_theta_full 1.000
_diffrn_measured_fraction_theta_max 0.997
_diffrn_measurement_device_type graphite
_diffrn_radiation_type MoK\a
_diffrn_radiation_wavelength 0.71073
_diffrn_reflns_av_R_equivalents 0.0415
_diffrn_reflns_av_unetI/netI 0.0251
_diffrn_reflns_Laue_measured_fraction_full 1.000
_diffrn_reflns_Laue_measured_fraction_max 0.997
_diffrn_reflns_limit_h_max 13
_diffrn_reflns_limit_h_min -12
_diffrn_reflns_limit_k_max 15
_diffrn_reflns_limit_k_min -15
_diffrn_reflns_limit_l_max 16
_diffrn_reflns_limit_l_min -16
_diffrn_reflns_number 17930
_diffrn_reflns_point_group_measured_fraction_full 1.000
_diffrn_reflns_point_group_measured_fraction_max 0.997
_diffrn_reflns_theta_full 25.242
_diffrn_reflns_theta_max 27.572
_diffrn_reflns_theta_min 2.318
_diffrn_source 'fine-focus sealed tube'
_exptl_absorpt_coefficient_mu 0.066
_exptl_absorpt_correction_T_max 0.788
_exptl_absorpt_correction_T_min 0.729
_exptl_absorpt_correction_type multi-scan
_exptl_absorpt_process_details
;
CrysAlisPro, Oxford Diffraction Ltd.,
Version 1.171.33.52 (release 06-11-2009 CrysAlis171 .NET)
(compiled Nov  6 2009,16:24:50)
Empirical absorption correction using spherical harmonics,
 implemented in SCALE3 ABSPACK scaling algorithm.
;
_exptl_crystal_colour colorless
_exptl_crystal_density_diffrn 1.146
_exptl_crystal_density_method 'not measured'
_exptl_crystal_description acicular
_exptl_crystal_F_000 592
_exptl_crystal_size_max 0.18
_exptl_crystal_size_mid 0.10
_exptl_crystal_size_min 0.08
_refine_diff_density_max 0.178
_refine_diff_density_min -0.189
_refine_diff_density_rms 0.037
_refine_ls_extinction_method none
_refine_ls_goodness_of_fit_ref 1.278
_refine_ls_hydrogen_treatment refall
_refine_ls_matrix_type full
_refine_ls_number_parameters 274
_refine_ls_number_reflns 3683
_refine_ls_number_restraints 0
_refine_ls_restrained_S_all 1.278
_refine_ls_R_factor_all 0.0564
_refine_ls_R_factor_gt 0.0420
_refine_ls_shift/su_max 0.000
_refine_ls_shift/su_mean 0.000
_refine_ls_structure_factor_coef Fsqd
_refine_ls_weighting_details 'w=1/[\s^2^(Fo^2^)+(0.0708P)^2^] where P=(Fo^2^+2Fc^2^)/3'
_refine_ls_weighting_scheme calc
_refine_ls_wR_factor_gt 0.1247
_refine_ls_wR_factor_ref 0.1327
_reflns_Friedel_coverage 0.000
_reflns_number_gt 2807
_reflns_number_total 3683
_reflns_threshold_expression 'I > 2\s(I)'
_cod_data_source_file cs9b02081_si_004.cif
_cod_data_source_block mo_KWQ_WK_3_66_181026_0m
_cod_database_code 4514664
_shelx_shelxl_version_number 2014/7
_shelx_space_group_comment
;
The symmetry employed for this shelxl refinement is uniquely defined
by the following loop, which should always be used as a source of
symmetry information in preference to the above space-group names.
They are only intended as comments.
;
_exptl_absorpt_special_details
;
 ?
;

loop_
_space_group_symop_operation_xyz
'x, y, z'
'-x, y+1/2, -z+1/2'
'-x, -y, -z'
'x, -y-1/2, z-1/2'

loop_
_atom_site_label
_atom_site_type_symbol
_atom_site_fract_x
_atom_site_fract_y
_atom_site_fract_z
_atom_site_U_iso_or_equiv
_atom_site_adp_type
_atom_site_occupancy
_atom_site_site_symmetry_order
_atom_site_calc_flag
N1 N 0.77106(9) 0.54320(7) 0.61713(7) 0.0466(3) Uani 1 1 d
C1 C 0.78969(11) 0.52962(8) 0.72327(8) 0.0448(3) Uani 1 1 d
C2 C 0.78325(14) 0.61100(11) 0.79968(10) 0.0605(3) Uani 1 1 d
H1 H 0.7661(15) 0.6900(15) 0.7814(12) 0.081(4) Uiso 1 1 d
C3 C 0.80187(18) 0.57753(13) 0.90099(11) 0.0783(5) Uani 1 1 d
H2 H 0.7987(17) 0.6368(15) 0.9551(13) 0.091(5) Uiso 1 1 d
C4 C 0.8256(2) 0.46786(13) 0.92676(11) 0.0807(5) Uani 1 1 d
H3 H 0.841(2) 0.4471(16) 0.9996(16) 0.114(6) Uiso 1 1 d
C5 C 0.83120(15) 0.38652(12) 0.85007(9) 0.0643(4) Uani 1 1 d
H4 H 0.8482(15) 0.3087(14) 0.8706(11) 0.075(4) Uiso 1 1 d
C6 C 0.81397(11) 0.41765(9) 0.74875(8) 0.0451(3) Uani 1 1 d
C7 C 0.93356(13) 0.27206(11) 0.64431(11) 0.0549(3) Uani 1 1 d
H5 H 1.0166(14) 0.3188(11) 0.6537(10) 0.060(4) Uiso 1 1 d
H6 H 0.9352(13) 0.2149(12) 0.7003(11) 0.065(4) Uiso 1 1 d
H7 H 0.9344(15) 0.2344(13) 0.5759(12) 0.074(4) Uiso 1 1 d
C8 C 0.81483(10) 0.34781(8) 0.65183(8) 0.0418(3) Uani 1 1 d
C9 C 0.68873(12) 0.27988(10) 0.63193(9) 0.0494(3) Uani 1 1 d
H8 H 0.7031(12) 0.1998(12) 0.6430(10) 0.058(4) Uiso 1 1 d
H9 H 0.6184(15) 0.2996(13) 0.6823(12) 0.075(4) Uiso 1 1 d
C10 C 0.54408(18) 0.23977(15) 0.47205(15) 0.0719(4) Uani 1 1 d
H10 H 0.565(2) 0.159(2) 0.4774(16) 0.120(7) Uiso 1 1 d
H11 H 0.5279(18) 0.2610(15) 0.4013(16) 0.095(5) Uiso 1 1 d
H12 H 0.465(3) 0.2591(19) 0.5050(18) 0.129(8) Uiso 1 1 d
C11 C 0.64810(11) 0.30821(9) 0.52388(9) 0.0481(3) Uani 1 1 d
C12 C 0.71416(10) 0.39586(9) 0.48626(8) 0.0430(3) Uani 1 1 d
C13 C 0.70018(11) 0.44886(9) 0.38338(8) 0.0448(3) Uani 1 1 d
C14 C 0.57849(13) 0.47373(11) 0.34005(10) 0.0565(3) Uani 1 1 d
H13 H 0.5014(15) 0.4583(11) 0.3828(11) 0.067(4) Uiso 1 1 d
C15 C 0.56748(15) 0.52101(12) 0.24301(11) 0.0637(4) Uani 1 1 d
H14 H 0.4796(18) 0.5359(12) 0.2134(12) 0.081(5) Uiso 1 1 d
C16 C 0.67688(15) 0.54684(11) 0.18749(10) 0.0606(4) Uani 1 1 d
H15 H 0.6638(14) 0.5785(12) 0.1170(12) 0.071(4) Uiso 1 1 d
C17 C 0.79762(14) 0.52439(10) 0.22912(10) 0.0574(3) Uani 1 1 d
H16 H 0.8800(15) 0.5422(11) 0.1929(11) 0.068(4) Uiso 1 1 d
C18 C 0.80946(12) 0.47568(10) 0.32595(9) 0.0502(3) Uani 1 1 d
H17 H 0.8985(13) 0.4589(10) 0.3534(9) 0.051(3) Uiso 1 1 d
C19 C 0.81153(10) 0.43809(8) 0.56543(8) 0.0395(3) Uani 1 1 d
H18 H 0.9018(11) 0.4505(9) 0.5345(8) 0.039(3) Uiso 1 1 d
C20 C 0.80546(17) 0.64808(10) 0.56938(12) 0.0616(4) Uani 1 1 d
H19 H 0.7775(15) 0.6472(13) 0.4958(13) 0.081(4) Uiso 1 1 d
H20 H 0.7595(16) 0.7096(14) 0.6040(13) 0.082(5) Uiso 1 1 d
H21 H 0.905(2) 0.6647(16) 0.5789(14) 0.105(6) Uiso 1 1 d

loop_
_atom_site_aniso_label
_atom_site_aniso_U_11
_atom_site_aniso_U_22
_atom_site_aniso_U_33
_atom_site_aniso_U_23
_atom_site_aniso_U_13
_atom_site_aniso_U_12
N1 0.0546(6) 0.0362(5) 0.0491(5) -0.0009(3) 0.0004(4) -0.0028(4)
C1 0.0445(6) 0.0420(6) 0.0479(6) -0.0032(4) 0.0072(5) -0.0077(4)
C2 0.0746(9) 0.0467(7) 0.0606(8) -0.0105(5) 0.0135(6) -0.0123(6)
C3 0.1144(13) 0.0671(9) 0.0540(8) -0.0191(7) 0.0208(8) -0.0263(9)
C4 0.1243(15) 0.0753(10) 0.0429(7) -0.0036(6) 0.0117(8) -0.0221(9)
C5 0.0909(10) 0.0558(8) 0.0462(7) 0.0061(5) 0.0060(6) -0.0096(7)
C6 0.0492(6) 0.0434(6) 0.0427(6) -0.0008(4) 0.0063(5) -0.0080(5)
C7 0.0555(8) 0.0475(6) 0.0616(8) 0.0028(6) 0.0023(6) 0.0081(6)
C8 0.0448(6) 0.0368(5) 0.0438(6) 0.0016(4) 0.0029(4) -0.0017(4)
C9 0.0512(7) 0.0406(6) 0.0564(7) 0.0017(5) 0.0045(6) -0.0079(5)
C10 0.0642(10) 0.0694(10) 0.0816(11) -0.0074(8) -0.0112(8) -0.0210(8)
C11 0.0431(6) 0.0469(6) 0.0543(6) -0.0075(5) 0.0014(5) -0.0048(5)
C12 0.0397(6) 0.0447(6) 0.0445(6) -0.0051(4) 0.0013(4) 0.0007(4)
C13 0.0450(6) 0.0453(6) 0.0440(6) -0.0066(4) -0.0007(5) 0.0007(4)
C14 0.0476(7) 0.0657(7) 0.0561(7) -0.0002(6) 0.0003(6) 0.0071(6)
C15 0.0602(8) 0.0692(8) 0.0615(8) 0.0021(6) -0.0091(6) 0.0145(6)
C16 0.0775(10) 0.0547(7) 0.0496(7) 0.0021(5) -0.0045(6) 0.0056(6)
C17 0.0640(8) 0.0592(7) 0.0492(7) -0.0014(5) 0.0048(6) -0.0068(6)
C18 0.0463(7) 0.0556(7) 0.0486(6) -0.0033(5) -0.0022(5) -0.0029(5)
C19 0.0374(6) 0.0387(5) 0.0425(6) 0.0005(4) 0.0028(4) -0.0020(4)
C20 0.0816(10) 0.0392(6) 0.0640(9) 0.0074(5) -0.0019(7) 0.0004(6)

loop_
_atom_type_symbol
_atom_type_description
_atom_type_scat_dispersion_real
_atom_type_scat_dispersion_imag
_atom_type_scat_source
C C 0.0033 0.0016 'International Tables Vol C Tables 4.2.6.8 and 6.1.1.4'
N N 0.0061 0.0033 'International Tables Vol C Tables 4.2.6.8 and 6.1.1.4'
H H 0.0000 0.0000 'International Tables Vol C Tables 4.2.6.8 and 6.1.1.4'

loop_
_geom_angle_atom_site_label_1
_geom_angle_atom_site_label_2
_geom_angle_atom_site_label_3
_geom_angle
C1 N1 C20 119.53(10)
C1 N1 C19 108.19(8)
C20 N1 C19 117.76(9)
C2 C1 C6 120.57(11)
C2 C1 N1 127.96(11)
C6 C1 N1 111.45(9)
C3 C2 C1 117.96(13)
C3 C2 H1 121.7(9)
C1 C2 H1 120.4(9)
C4 C3 C2 121.89(13)
C4 C3 H2 120.8(10)
C2 C3 H2 117.3(10)
C3 C4 C5 119.97(14)
C3 C4 H3 119.9(12)
C5 C4 H3 120.2(12)
C6 C5 C4 119.32(13)
C6 C5 H4 122.3(9)
C4 C5 H4 118.3(9)
C5 C6 C1 120.29(11)
C5 C6 C8 130.23(11)
C1 C6 C8 109.47(9)
C8 C7 H5 109.8(7)
C8 C7 H6 111.4(8)
H5 C7 H6 106.2(11)
C8 C7 H7 110.0(9)
H5 C7 H7 109.5(12)
H6 C7 H7 109.9(12)
C6 C8 C7 113.24(10)
C6 C8 C9 114.38(9)
C7 C8 C9 110.54(10)
C6 C8 C19 102.63(8)
C7 C8 C19 111.93(9)
C9 C8 C19 103.43(8)
C11 C9 C8 105.12(9)
C11 C9 H8 113.5(8)
C8 C9 H8 111.2(8)
C11 C9 H9 111.1(8)
C8 C9 H9 112.2(9)
H8 C9 H9 103.9(12)
C11 C10 H10 110.2(12)
C11 C10 H11 113.4(11)
H10 C10 H11 110.9(17)
C11 C10 H12 106.0(14)
H10 C10 H12 113.0(19)
H11 C10 H12 103.1(17)
C12 C11 C9 112.34(10)
C12 C11 C10 128.56(12)
C9 C11 C10 119.10(12)
C11 C12 C13 128.03(10)
C11 C12 C19 110.29(9)
C13 C12 C19 121.68(9)
C18 C13 C14 117.49(11)
C18 C13 C12 120.66(10)
C14 C13 C12 121.85(10)
C15 C14 C13 120.94(12)
C15 C14 H13 121.9(8)
C13 C14 H13 117.1(8)
C16 C15 C14 120.61(13)
C16 C15 H14 120.2(9)
C14 C15 H14 119.2(9)
C17 C16 C15 119.44(13)
C17 C16 H15 123.0(9)
C15 C16 H15 117.5(9)
C16 C17 C18 120.30(12)
C16 C17 H16 122.9(8)
C18 C17 H16 116.8(8)
C17 C18 C13 121.20(11)
C17 C18 H17 118.3(7)
C13 C18 H17 120.4(7)
N1 C19 C12 113.62(9)
N1 C19 C8 105.20(8)
C12 C19 C8 105.49(8)
N1 C19 H18 108.4(6)
C12 C19 H18 112.2(6)
C8 C19 H18 111.7(6)
N1 C20 H19 109.5(9)
N1 C20 H20 109.1(10)
H19 C20 H20 108.2(13)
N1 C20 H21 111.0(10)
H19 C20 H21 112.6(14)
H20 C20 H21 106.4(14)

loop_
_geom_bond_atom_site_label_1
_geom_bond_atom_site_label_2
_geom_bond_distance
N1 C1 1.3982(15)
N1 C20 1.4430(15)
N1 C19 1.4850(13)
C1 C2 1.3905(16)
C1 C6 1.3979(15)
C2 C3 1.385(2)
C2 H1 0.987(17)
C3 C4 1.372(2)
C3 H2 0.997(18)
C4 C5 1.3922(19)
C4 H3 0.99(2)
C5 C6 1.3761(16)
C5 H4 0.981(16)
C6 C8 1.5095(14)
C7 C8 1.5252(16)
C7 H5 1.027(14)
C7 H6 0.997(15)
C7 H7 0.995(16)
C8 C9 1.5498(16)
C8 C19 1.5552(14)
C9 C11 1.4971(17)
C9 H8 0.977(14)
C9 H9 1.011(17)
C10 C11 1.4992(18)
C10 H10 0.99(2)
C10 H11 0.966(19)
C10 H12 0.95(3)
C11 C12 1.3435(16)
C12 C13 1.4832(15)
C12 C19 1.5126(15)
C13 C18 1.3966(16)
C13 C14 1.3987(17)
C14 C15 1.3838(19)
C14 H13 0.993(16)
C15 C16 1.381(2)
C15 H14 0.994(18)
C16 C17 1.376(2)
C16 H15 0.997(15)
C17 C18 1.3888(17)
C17 H16 0.999(15)
C18 H17 1.000(13)
C19 H18 1.029(12)
C20 H19 0.994(17)
C20 H20 0.986(17)
C20 H21 1.05(2)
